data_2205907
loop_
_publ_author_name
'Hartung, Jens'
'Daniel, Kristina'
'Svoboda, Ingrid'
'Fuess, Hartmut'

_publ_section_title
;
 5-(4-Methoxyphenyl)-4-methylthiazole-2(3<i>H</i>)-thione
;
_journal_issue 6
_journal_name_full 'Acta Crystallographica Section E'
_journal_page_first o1744
_journal_page_last o1746
_journal_paper_doi 10.1107/S1600536805013863
_journal_volume 61
_journal_year 2005
_chemical_formula_iupac 'C11 H11 N O S2'
_chemical_formula_moiety 'C11 H11 N O S2'
_chemical_formula_sum 'C11 H11 N O S2'
_chemical_formula_weight 237.33
_chemical_name_systematic
;
4-Methyl-5-(p-methoxyphenyl)thiazole-2(3H)-thione
;
_space_group_IT_number 2
_symmetry_cell_setting triclinic
_symmetry_space_group_name_Hall '-P 1'
_symmetry_space_group_name_H-M 'P -1'
_atom_sites_solution_hydrogens geom
_atom_sites_solution_primary direct
_atom_sites_solution_secondary difmap
_audit_creation_method SHELXL-97
_cell_angle_alpha 76.00(2)
_cell_angle_beta 78.40(2)
_cell_angle_gamma 75.05(2)
_cell_formula_units_Z 2
_cell_length_a 6.2270(10)
_cell_length_b 8.3600(10)
_cell_length_c 11.624(3)
_cell_measurement_reflns_used 1180
_cell_measurement_temperature 299(2)
_cell_measurement_theta_max 22.896
_cell_measurement_theta_min 2.672
_cell_volume 561.0(2)
_computing_cell_refinement
;
CrysAlis RED (Oxford Diffraction Limited, 2002)
;
_computing_data_collection
;
CrysAlis CCD (Oxford Diffraction Limited, 2002)
;
_computing_data_reduction
;
CrysAlis RED
;
_computing_molecular_graphics
;
PLATON2003 (Spek, 1990, 2003) and ORTEP-3 (Farrugia, 1997, 2005)
;
_computing_publication_material SHELXL97
_computing_structure_refinement 'SHELXL97 (Sheldrick, 1997)'
_computing_structure_solution 'SHELXS97 (Sheldrick, 1997)'
_diffrn_ambient_temperature 299(2)
_diffrn_measured_fraction_theta_full 0.962
_diffrn_measured_fraction_theta_max 0.962
_diffrn_measurement_device_type
;
Oxford Diffraction Xcalibur (TM) Diffractometer
with Sapphire CCD detector
;
_diffrn_measurement_method 'Rotation method data acquisition using \w'
_diffrn_radiation_monochromator graphite
_diffrn_radiation_source 'fine-focus sealed tube'
_diffrn_radiation_type MoK\a
_diffrn_radiation_wavelength 0.71073
_diffrn_reflns_av_R_equivalents 0.0474
_diffrn_reflns_av_sigmaI/netI 0.1033
_diffrn_reflns_limit_h_max 7
_diffrn_reflns_limit_h_min -7
_diffrn_reflns_limit_k_max 10
_diffrn_reflns_limit_k_min -8
_diffrn_reflns_limit_l_max 14
_diffrn_reflns_limit_l_min -14
_diffrn_reflns_number 6413
_diffrn_reflns_theta_full 26.37
_diffrn_reflns_theta_max 26.37
_diffrn_reflns_theta_min 4.11
_diffrn_standards_decay_% 0
_diffrn_standards_number 0
_exptl_absorpt_coefficient_mu 0.445
_exptl_absorpt_correction_T_max 0.9738
_exptl_absorpt_correction_T_min 0.8014
_exptl_absorpt_correction_type analytical
_exptl_absorpt_process_details
;
CrysAlis RED (Oxford Diffraction, 2002)
;
_exptl_crystal_colour 'pale yellow'
_exptl_crystal_density_diffrn 1.405
_exptl_crystal_density_method 'not measured'
_exptl_crystal_description plate
_exptl_crystal_F_000 248
_exptl_crystal_size_max 0.52
_exptl_crystal_size_mid 0.28
_exptl_crystal_size_min 0.06
_refine_diff_density_max 0.192
_refine_diff_density_min -0.187
_refine_ls_extinction_method none
_refine_ls_goodness_of_fit_ref 0.856
_refine_ls_hydrogen_treatment mixed
_refine_ls_matrix_type full
_refine_ls_number_parameters 139
_refine_ls_number_reflns 2209
_refine_ls_number_restraints 0
_refine_ls_restrained_S_all 0.856
_refine_ls_R_factor_all 0.1196
_refine_ls_R_factor_gt 0.0413
_refine_ls_shift/su_max 0.023
_refine_ls_shift/su_mean 0.003
_refine_ls_structure_factor_coef Fsqd
_refine_ls_weighting_details 'calc w = 1/[\s^2^(Fo^2^)+(0.031P)^2^] where P = (Fo^2^+2Fc^2^)/3'
_refine_ls_weighting_scheme calc
_refine_ls_wR_factor_gt 0.0700
_refine_ls_wR_factor_ref 0.0877
_reflns_number_gt 1140
_reflns_number_total 2209
_reflns_threshold_expression I>2\s(I)
_cod_data_source_file cv6488.cif
_cod_data_source_block I
_cod_depositor_comments
;
The following automatic conversions were performed:
'_exptl_absorpt_correction_type' value 'Analytical' changed to
'analytical' according to
'/home/saulius/struct/CIF-dictionaries/cif_core.dic' dictionary named
'cif_core.dic' version 2.4.1 from 2010-06-29.

Automatic conversion script
Id: cif_fix_enum 1527 2010-12-29 10:47:43Z saulius 

The following automatic conversions were performed:

'_exptl_absorpt_correction_type' value 'Analytical' changed to
'analytical' according to
/home/saulius/struct/CIF-dictionaries/cif_core.dic dictionary named
'cif_core.dic' version 2.4.1 from 2010-06-29.

Automatic conversion script
Id: cif_fix_values 1715 2011-07-08 13:25:40Z adriana 
;
_cod_original_cell_volume 561.03(18)
_cod_database_code 2205907
_cod_database_fobs_code 2205907

loop_
_symmetry_equiv_pos_as_xyz
'x, y, z'
'-x, -y, -z'

loop_
_atom_site_label
_atom_site_fract_x
_atom_site_fract_y
_atom_site_fract_z
_atom_site_U_iso_or_equiv
_atom_site_adp_type
_atom_site_calc_flag
_atom_site_refinement_flags
_atom_site_occupancy
_atom_site_type_symbol
C2 0.3404(5) 0.8042(4) 0.4951(3) 0.0343(8) Uani d . 1 C
C4 0.5019(5) 0.9743(4) 0.3272(3) 0.0331(7) Uani d . 1 C
C5 0.6834(5) 0.8472(4) 0.3439(3) 0.0349(8) Uani d . 1 C
C6 0.4686(5) 1.1355(4) 0.2350(3) 0.0505(9) Uani d . 1 C
H6A 0.4999 1.1097 0.1564 0.061 Uiso calc R 1 H
H6B 0.5686 1.2025 0.2408 0.061 Uiso calc R 1 H
H6C 0.3160 1.1974 0.2489 0.061 Uiso calc R 1 H
C7 0.9111(5) 0.8196(4) 0.2760(3) 0.0338(8) Uani d . 1 C
C8 0.9844(5) 0.9422(4) 0.1819(3) 0.0503(10) Uani d . 1 C
H8 0.8871 1.0465 0.1626 0.060 Uiso calc R 1 H
C9 1.1974(6) 0.9132(4) 0.1165(3) 0.0515(9) Uani d . 1 C
H9 1.2405 0.9965 0.0534 0.062 Uiso calc R 1 H
C10 1.3465(5) 0.7599(4) 0.1450(3) 0.0432(9) Uani d . 1 C
C11 1.2812(5) 0.6387(4) 0.2390(3) 0.0449(9) Uani d . 1 C
H11 1.3808 0.5360 0.2599 0.054 Uiso calc R 1 H
C12 1.0666(5) 0.6699(4) 0.3025(3) 0.0435(9) Uani d . 1 C
H12 1.0253 0.5863 0.3660 0.052 Uiso calc R 1 H
C13 1.7110(6) 0.5913(5) 0.0945(3) 0.0815(13) Uani d . 1 C
H13A 1.6495 0.5035 0.0823 0.098 Uiso calc R 1 H
H13B 1.7433 0.5658 0.1751 0.098 Uiso calc R 1 H
H13C 1.8469 0.5986 0.0393 0.098 Uiso calc R 1 H
N3 0.3161(4) 0.9475(3) 0.4121(2) 0.0367(7) Uani d . 1 N
H3 0.187(5) 1.024(3) 0.414(2) 0.044 Uiso d . 1 H
O1 1.5541(4) 0.7469(3) 0.0750(2) 0.0655(7) Uani d . 1 O
S1 0.61319(14) 0.69277(10) 0.46866(8) 0.0440(3) Uani d . 1 S
S2 0.14281(14) 0.74163(10) 0.60610(8) 0.0483(3) Uani d . 1 S

loop_
_atom_site_aniso_label
_atom_site_aniso_U_11
_atom_site_aniso_U_22
_atom_site_aniso_U_33
_atom_site_aniso_U_12
_atom_site_aniso_U_13
_atom_site_aniso_U_23
C2 0.0328(19) 0.0301(17) 0.0385(19) -0.0047(15) -0.0039(15) -0.0078(16)
C4 0.0321(19) 0.0321(18) 0.0339(19) -0.0055(16) -0.0065(16) -0.0048(15)
C5 0.0346(19) 0.0359(19) 0.0347(18) -0.0108(16) -0.0028(15) -0.0065(15)
C6 0.040(2) 0.047(2) 0.052(2) -0.0006(17) -0.0061(17) 0.0052(18)
C7 0.0348(19) 0.0337(19) 0.0325(19) -0.0104(17) -0.0027(16) -0.0046(15)
C8 0.037(2) 0.049(2) 0.052(2) -0.0004(18) -0.0030(19) 0.0012(18)
C9 0.041(2) 0.050(2) 0.047(2) -0.0050(19) 0.0017(18) 0.0090(18)
C10 0.031(2) 0.055(2) 0.039(2) -0.0062(18) 0.0007(17) -0.0075(18)
C11 0.035(2) 0.0335(19) 0.054(2) 0.0030(16) -0.0002(18) -0.0028(17)
C12 0.038(2) 0.038(2) 0.045(2) -0.0114(17) 0.0032(18) 0.0042(17)
C13 0.045(2) 0.083(3) 0.086(3) 0.008(2) 0.018(2) -0.008(2)
N3 0.0280(15) 0.0356(17) 0.0412(16) -0.0028(13) -0.0013(14) -0.0052(14)
O1 0.0383(15) 0.0718(18) 0.0581(16) 0.0057(14) 0.0133(13) 0.0038(13)
S1 0.0338(5) 0.0381(5) 0.0491(6) -0.0032(4) 0.0021(4) -0.0001(4)
S2 0.0380(5) 0.0430(5) 0.0535(6) -0.0069(4) 0.0061(5) -0.0028(5)

loop_
_atom_type_symbol
_atom_type_description
_atom_type_scat_dispersion_real
_atom_type_scat_dispersion_imag
_atom_type_scat_source
C C 0.0033 0.0016 'International Tables Vol C Tables 4.2.6.8 and 6.1.1.4'
H H 0.0000 0.0000 'International Tables Vol C Tables 4.2.6.8 and 6.1.1.4'
N N 0.0061 0.0033 'International Tables Vol C Tables 4.2.6.8 and 6.1.1.4'
O O 0.0106 0.0060 'International Tables Vol C Tables 4.2.6.8 and 6.1.1.4'
S S 0.1246 0.1234 'International Tables Vol C Tables 4.2.6.8 and 6.1.1.4'

loop_
_geom_angle_atom_site_label_1
_geom_angle_atom_site_label_2
_geom_angle_atom_site_label_3
_geom_angle
_geom_angle_publ_flag
N3 C2 S2 126.9(2) ?
N3 C2 S1 107.9(2) yes
S2 C2 S1 125.27(19) ?
C5 C4 N3 112.3(3) yes
C5 C4 C6 131.5(3) ?
N3 C4 C6 116.2(3) ?
C4 C5 C7 131.3(3) ?
C4 C5 S1 109.3(2) yes
C7 C5 S1 119.3(2) ?
C4 C6 H6A 109.5 ?
C4 C6 H6B 109.5 ?
H6A C6 H6B 109.5 ?
C4 C6 H6C 109.5 ?
H6A C6 H6C 109.5 ?
H6B C6 H6C 109.5 ?
C12 C7 C8 116.0(3) ?
C12 C7 C5 121.5(3) ?
C8 C7 C5 122.5(3) ?
C9 C8 C7 122.0(3) ?
C9 C8 H8 119.0 ?
C7 C8 H8 119.0 ?
C8 C9 C10 120.0(3) ?
C8 C9 H9 120.0 ?
C10 C9 H9 120.0 ?
C11 C10 O1 126.0(3) ?
C11 C10 C9 119.3(3) ?
O1 C10 C9 114.6(3) ?
C10 C11 C12 119.7(3) ?
C10 C11 H11 120.1 ?
C12 C11 H11 120.1 ?
C7 C12 C11 122.9(3) ?
C7 C12 H12 118.5 ?
C11 C12 H12 118.5 ?
O1 C13 H13A 109.5 ?
O1 C13 H13B 109.5 ?
H13A C13 H13B 109.5 ?
O1 C13 H13C 109.5 ?
H13A C13 H13C 109.5 ?
H13B C13 H13C 109.5 ?
C2 N3 C4 117.6(3) yes
C2 N3 H3 120.3(18) ?
C4 N3 H3 122.0(18) ?
C10 O1 C13 117.9(3) ?
C2 S1 C5 92.95(15) yes

loop_
_geom_bond_atom_site_label_1
_geom_bond_atom_site_label_2
_geom_bond_distance
_geom_bond_publ_flag
C2 N3 1.340(3) yes
C2 S2 1.679(3) yes
C2 S1 1.720(3) yes
C4 C5 1.347(4) yes
C4 N3 1.390(3) yes
C4 C6 1.501(4) yes
C5 C7 1.468(4) yes
C5 S1 1.758(3) yes
C6 H6A 0.9600 ?
C6 H6B 0.9600 ?
C6 H6C 0.9600 ?
C7 C12 1.381(4) ?
C7 C8 1.398(4) ?
C8 C9 1.383(4) ?
C8 H8 0.9300 ?
C9 C10 1.385(4) ?
C9 H9 0.9300 ?
C10 C11 1.373(4) ?
C10 O1 1.375(3) ?
C11 C12 1.384(4) ?
C11 H11 0.9300 ?
C12 H12 0.9300 ?
C13 O1 1.411(3) ?
C13 H13A 0.9600 ?
C13 H13B 0.9600 ?
C13 H13C 0.9600 ?
N3 H3 0.89(3) ?

loop_
_geom_hbond_atom_site_label_D
_geom_hbond_atom_site_label_H
_geom_hbond_atom_site_label_A
_geom_hbond_site_symmetry_A
_geom_hbond_distance_DH
_geom_hbond_distance_HA
_geom_hbond_distance_DA
_geom_hbond_angle_DHA
N3 H3 S2 2_576 0.89(3) 2.45(3) 3.333(3) 172(2)

loop_
_geom_torsion_atom_site_label_1
_geom_torsion_atom_site_label_2
_geom_torsion_atom_site_label_3
_geom_torsion_atom_site_label_4
_geom_torsion
_geom_torsion_publ_flag
N3 C4 C5 C7 178.5(3) ?
C6 C4 C5 C7 -1.8(6) ?
N3 C4 C5 S1 0.4(3) yes
C6 C4 C5 S1 -179.9(3) ?
C4 C5 C7 C12 -173.3(3) ?
S1 C5 C7 C12 4.7(4) ?
C4 C5 C7 C8 7.3(5) ?
S1 C5 C7 C8 -174.8(2) ?
C12 C7 C8 C9 2.2(5) ?
C5 C7 C8 C9 -178.3(3) ?
C7 C8 C9 C10 -1.2(5) ?
C8 C9 C10 C11 -0.6(5) ?
C8 C9 C10 O1 -179.0(3) ?
O1 C10 C11 C12 179.4(3) ?
C9 C10 C11 C12 1.2(5) ?
C8 C7 C12 C11 -1.6(4) ?
C5 C7 C12 C11 178.9(3) ?
C10 C11 C12 C7 0.0(5) ?
S2 C2 N3 C4 -179.5(2) ?
S1 C2 N3 C4 0.5(3) yes
C5 C4 N3 C2 -0.6(4) yes
C6 C4 N3 C2 179.6(3) ?
C11 C10 O1 C13 5.0(5) ?
C9 C10 O1 C13 -176.7(3) ?
N3 C2 S1 C5 -0.3(2) yes
S2 C2 S1 C5 179.8(2) ?
C4 C5 S1 C2 -0.1(2) yes
C7 C5 S1 C2 -178.4(2) ?

loop_
_cod_related_entry_id
_cod_related_entry_database
_cod_related_entry_code
1 ChemSpider 9766547
